data_7016173
loop_
_publ_author_name
'Oztopcu, Ozg\"ur'
'Mereiter, Kurt'
'Puchberger, Michael'
'Kirchner, Karl A.'

_publ_section_title
;
 Tri- and tetracoordinate copper(i) complexes bearing bidentate
 soft/hard SN and SeN ligands based on 2-aminopyridine.
;
_journal_issue 26
_journal_name_full 'Dalton transactions (Cambridge, England : 2003)'
_journal_page_first 7008
_journal_page_last 7021
_journal_paper_doi 10.1039/c1dt10377f
_journal_volume 40
_journal_year 2011
_chemical_formula_moiety 'C38 H55 Cu N4 P S, F6 Sb'
_chemical_formula_sum 'C38 H55 Cu F6 N4 P S Sb'
_chemical_formula_weight 930.18
_chemical_name_common '1529 (Cu(NHC)(SPN-iPr))SbF6 at 100K'
_chemical_name_systematic
;
?
;
_space_group_IT_number 14
_symmetry_cell_setting monoclinic
_symmetry_space_group_name_Hall '-P 2ybc'
_symmetry_space_group_name_H-M 'P 1 21/c 1'
_atom_sites_solution_hydrogens geom
_atom_sites_solution_primary direct
_atom_sites_solution_secondary difmap
_audit_creation_method SHELXL-97
_cell_angle_alpha 90.00
_cell_angle_beta 95.9200(10)
_cell_angle_gamma 90.00
_cell_formula_units_Z 4
_cell_length_a 9.1074(2)
_cell_length_b 12.8043(2)
_cell_length_c 35.3387(6)
_cell_measurement_reflns_used 9860
_cell_measurement_temperature 100(2)
_cell_measurement_theta_max 30.15
_cell_measurement_theta_min 2.32
_cell_volume 4099.01(13)
_computing_cell_refinement 'Bruker SAINT'
_computing_data_collection 'Bruker APEX2'
_computing_data_reduction 'Bruker SAINT'
_computing_molecular_graphics 'Bruker SHELXTL'
_computing_publication_material 'Bruker SHELXTL'
_computing_structure_refinement 'SHELXL-97 (Sheldrick, 2008)'
_computing_structure_solution 'SHELXS-97 (Sheldrick, 2008)'
_diffrn_ambient_temperature 100(2)
_diffrn_measured_fraction_theta_full 0.998
_diffrn_measured_fraction_theta_max 0.998
_diffrn_measurement_device_type 'Bruker Kappa APEX-II CCD'
_diffrn_measurement_method '\f and \w scans'
_diffrn_radiation_monochromator graphite
_diffrn_radiation_source 'fine-focus sealed tube'
_diffrn_radiation_type MoK\a
_diffrn_radiation_wavelength 0.71073
_diffrn_reflns_av_R_equivalents 0.0251
_diffrn_reflns_av_sigmaI/netI 0.0191
_diffrn_reflns_limit_h_max 12
_diffrn_reflns_limit_h_min -12
_diffrn_reflns_limit_k_max 18
_diffrn_reflns_limit_k_min -18
_diffrn_reflns_limit_l_max 49
_diffrn_reflns_limit_l_min -49
_diffrn_reflns_number 55780
_diffrn_reflns_theta_full 30.00
_diffrn_reflns_theta_max 30.00
_diffrn_reflns_theta_min 2.32
_diffrn_standards_decay_% 0
_exptl_absorpt_coefficient_mu 1.327
_exptl_absorpt_correction_T_max 0.75
_exptl_absorpt_correction_T_min 0.63
_exptl_absorpt_correction_type multi-scan
_exptl_absorpt_process_details 'program SADABS'
_exptl_crystal_colour colourless
_exptl_crystal_density_diffrn 1.507
_exptl_crystal_density_method 'not measured'
_exptl_crystal_description prism
_exptl_crystal_F_000 1904
_exptl_crystal_size_max 0.44
_exptl_crystal_size_mid 0.32
_exptl_crystal_size_min 0.30
_refine_diff_density_max 0.806
_refine_diff_density_min -0.910
_refine_diff_density_rms 0.073
_refine_ls_extinction_method none
_refine_ls_goodness_of_fit_ref 1.200
_refine_ls_hydrogen_treatment constr
_refine_ls_matrix_type full
_refine_ls_number_parameters 495
_refine_ls_number_reflns 11931
_refine_ls_number_restraints 36
_refine_ls_restrained_S_all 1.199
_refine_ls_R_factor_all 0.0346
_refine_ls_R_factor_gt 0.0313
_refine_ls_shift/su_max 0.004
_refine_ls_shift/su_mean 0.000
_refine_ls_structure_factor_coef Fsqd
_refine_ls_weighting_details 'calc w=1/[\s^2^(Fo^2^)+(0.0159P)^2^+4.9316P] where P=(Fo^2^+2Fc^2^)/3'
_refine_ls_weighting_scheme calc
_refine_ls_wR_factor_gt 0.0678
_refine_ls_wR_factor_ref 0.0690
_reflns_number_gt 11075
_reflns_number_total 11931
_reflns_threshold_expression >2sigma(I)
_cod_data_source_file c1dt10377f.txt
_cod_data_source_block 7b-1529
_cod_depositor_comments
;
The following automatic conversions were performed:

'_symmetry_cell_setting' value 'Monoclinic' changed to 'monoclinic'
according to /home/saulius/struct/CIF-dictionaries/cif_core.dic
dictionary named 'cif_core.dic' version 2.4.1 from 2010-06-29.

Automatic conversion script
Id: cif_fix_values 1715 2011-07-08 13:25:40Z adriana 
;
_cod_original_cell_volume 4099.00(13)
_cod_original_sg_symbol_H-M P2(1)/c
_cod_database_code 7016173

loop_
_symmetry_equiv_pos_as_xyz
'x, y, z'
'-x, y+1/2, -z+1/2'
'-x, -y, -z'
'x, -y-1/2, z-1/2'

loop_
_atom_site_label
_atom_site_type_symbol
_atom_site_fract_x
_atom_site_fract_y
_atom_site_fract_z
_atom_site_U_iso_or_equiv
_atom_site_adp_type
_atom_site_occupancy
_atom_site_symmetry_multiplicity
_atom_site_calc_flag
_atom_site_refinement_flags
_atom_site_disorder_assembly
_atom_site_disorder_group
Cu1 Cu 0.17331(2) 0.292506(16) 0.373659(6) 0.01453(5) Uani 1 1 d U . .
S1 S 0.29482(6) 0.36722(4) 0.427426(13) 0.02184(10) Uani 1 1 d U A .
P1 P 0.31321(5) 0.50567(3) 0.403756(12) 0.01417(8) Uani 1 1 d DU . .
N1 N 0.21474(17) 0.38433(12) 0.32867(4) 0.0158(3) Uani 1 1 d U A .
N2 N 0.38034(18) 0.50232(13) 0.36149(4) 0.0188(3) Uani 1 1 d U A .
H2N H 0.4638 0.5363 0.3604 0.023 Uiso 1 1 calc R . .
N3 N -0.02065(16) 0.10540(11) 0.35453(4) 0.0144(3) Uani 1 1 d U . .
N4 N 0.07327(16) 0.10531(11) 0.41236(4) 0.0144(3) Uani 1 1 d U . .
C1 C 0.32432(19) 0.45411(13) 0.32790(5) 0.0144(3) Uani 1 1 d U . .
C2 C 0.3850(2) 0.48153(14) 0.29435(5) 0.0178(3) Uani 1 1 d U A .
H2 H 0.4647 0.5296 0.2950 0.021 Uiso 1 1 calc R . .
C3 C 0.3270(2) 0.43761(15) 0.26061(5) 0.0203(3) Uani 1 1 d U . .
H3 H 0.3673 0.4540 0.2376 0.024 Uiso 1 1 calc R A .
C4 C 0.2088(2) 0.36895(15) 0.26054(5) 0.0210(3) Uani 1 1 d U A .
H4 H 0.1651 0.3390 0.2375 0.025 Uiso 1 1 calc R . .
C5 C 0.1565(2) 0.34541(14) 0.29463(5) 0.0194(3) Uani 1 1 d U . .
H5 H 0.0748 0.2992 0.2944 0.023 Uiso 1 1 calc R A .
C6 C 0.4507(2) 0.58732(14) 0.43088(5) 0.0188(3) Uani 1 1 d DU A .
H6 H 0.4593 0.6544 0.4168 0.023 Uiso 1 1 calc R . .
C7 C 0.6019(2) 0.53392(17) 0.43508(6) 0.0257(4) Uani 1 1 d DU . .
H7A H 0.6727 0.5775 0.4508 0.039 Uiso 1 1 calc R A .
H7B H 0.6359 0.5244 0.4099 0.039 Uiso 1 1 calc R . .
H7C H 0.5939 0.4657 0.4473 0.039 Uiso 1 1 calc R . .
C8 C 0.3996(3) 0.61222(17) 0.46991(6) 0.0283(4) Uani 1 1 d DU . .
H8A H 0.3749 0.5471 0.4824 0.042 Uiso 1 1 calc R A .
H8B H 0.3123 0.6573 0.4666 0.042 Uiso 1 1 calc R . .
H8C H 0.4790 0.6481 0.4857 0.042 Uiso 1 1 calc R . .
C9 C 0.1334(4) 0.5722(3) 0.39133(11) 0.0209(7) Uani 0.600(4) 1 d PDU A 1
H9 H 0.0848 0.5364 0.3682 0.025 Uiso 0.600(4) 1 calc PR A 1
C10 C 0.1552(9) 0.6869(4) 0.3802(2) 0.0311(16) Uani 0.600(4) 1 d PDU A 1
H10A H 0.0648 0.7130 0.3658 0.047 Uiso 0.600(4) 1 calc PR A 1
H10B H 0.2374 0.6919 0.3644 0.047 Uiso 0.600(4) 1 calc PR A 1
H10C H 0.1774 0.7290 0.4032 0.047 Uiso 0.600(4) 1 calc PR A 1
C11 C 0.0271(4) 0.5644(3) 0.42176(12) 0.0337(9) Uani 0.600(4) 1 d PDU A 1
H11A H -0.0232 0.6315 0.4239 0.040 Uiso 0.600(4) 1 calc PR A 1
H11B H 0.0821 0.5469 0.4462 0.040 Uiso 0.600(4) 1 calc PR A 1
H11C H -0.0462 0.5099 0.4147 0.040 Uiso 0.600(4) 1 calc PR A 1
C9' C 0.1441(6) 0.5795(5) 0.40567(17) 0.0209(7) Uani 0.40 1 d PDU A 2
H9' H 0.1242 0.5839 0.4329 0.025 Uiso 0.400(4) 1 calc PR A 2
C10' C 0.1563(14) 0.6911(7) 0.3909(4) 0.0311(16) Uani 0.40 1 d PDU A 2
H10D H 0.0665 0.7300 0.3949 0.047 Uiso 0.400(4) 1 calc PR A 2
H10E H 0.1683 0.6894 0.3637 0.047 Uiso 0.400(4) 1 calc PR A 2
H10F H 0.2420 0.7255 0.4046 0.047 Uiso 0.400(4) 1 calc PR A 2
C11' C 0.0127(5) 0.5238(4) 0.38373(15) 0.0250(10) Uani 0.400(4) 1 d PDU A 2
H11D H -0.0782 0.5420 0.3949 0.030 Uiso 0.400(4) 1 calc PR A 2
H11E H 0.0279 0.4481 0.3853 0.030 Uiso 0.400(4) 1 calc PR A 2
H11F H 0.0043 0.5457 0.3570 0.030 Uiso 0.400(4) 1 calc PR A 2
C12 C 0.07271(19) 0.16128(13) 0.37945(5) 0.0133(3) Uani 1 1 d U . .
C13 C -0.0788(2) 0.01929(14) 0.37149(6) 0.0200(3) Uani 1 1 d U . .
H13 H -0.1474 -0.0297 0.3597 0.024 Uiso 1 1 calc R . .
C14 C -0.0189(2) 0.01873(15) 0.40796(5) 0.0198(3) Uani 1 1 d U . .
H14 H -0.0363 -0.0310 0.4269 0.024 Uiso 1 1 calc R . .
C15 C -0.0617(2) 0.13093(14) 0.31514(5) 0.0165(3) Uani 1 1 d U . .
C16 C -0.1913(2) 0.18837(14) 0.30610(5) 0.0199(3) Uani 1 1 d U . .
C17 C -0.2316(3) 0.20956(17) 0.26759(6) 0.0291(4) Uani 1 1 d U . .
H17 H -0.3188 0.2484 0.2603 0.035 Uiso 1 1 calc R . .
C18 C -0.1460(3) 0.17478(17) 0.24019(6) 0.0330(5) Uani 1 1 d U . .
H18 H -0.1761 0.1890 0.2142 0.040 Uiso 1 1 calc R . .
C19 C -0.0174(3) 0.11966(17) 0.24987(6) 0.0304(4) Uani 1 1 d U . .
H19 H 0.0404 0.0977 0.2304 0.036 Uiso 1 1 calc R . .
C20 C 0.0292(2) 0.09558(15) 0.28790(5) 0.0215(3) Uani 1 1 d U . .
C21 C -0.2816(2) 0.23081(16) 0.33631(6) 0.0255(4) Uani 1 1 d U . .
H21 H -0.2443 0.1978 0.3611 0.031 Uiso 1 1 calc R . .
C22 C -0.2582(3) 0.34896(19) 0.34030(9) 0.0449(7) Uani 1 1 d U . .
H22A H -0.1531 0.3636 0.3469 0.067 Uiso 1 1 calc R . .
H22B H -0.3147 0.3757 0.3604 0.067 Uiso 1 1 calc R . .
H22C H -0.2920 0.3832 0.3162 0.067 Uiso 1 1 calc R . .
C23 C -0.4462(3) 0.2050(2) 0.32843(8) 0.0402(6) Uani 1 1 d U . .
H23A H -0.4862 0.2381 0.3046 0.060 Uiso 1 1 calc R . .
H23B H -0.4987 0.2312 0.3493 0.060 Uiso 1 1 calc R . .
H23C H -0.4589 0.1291 0.3264 0.060 Uiso 1 1 calc R . .
C24 C 0.1724(2) 0.03730(17) 0.29926(6) 0.0276(4) Uani 1 1 d U . .
H24 H 0.2185 0.0684 0.3236 0.033 Uiso 1 1 calc R . .
C25 C 0.2838(3) 0.0472(2) 0.26974(8) 0.0475(7) Uani 1 1 d U . .
H25A H 0.2466 0.0098 0.2465 0.071 Uiso 1 1 calc R . .
H25B H 0.3785 0.0171 0.2800 0.071 Uiso 1 1 calc R . .
H25C H 0.2974 0.1211 0.2638 0.071 Uiso 1 1 calc R . .
C26 C 0.1451(3) -0.07861(19) 0.30648(9) 0.0398(6) Uani 1 1 d U . .
H26A H 0.0750 -0.0857 0.3256 0.060 Uiso 1 1 calc R . .
H26B H 0.2385 -0.1124 0.3157 0.060 Uiso 1 1 calc R . .
H26C H 0.1042 -0.1119 0.2827 0.060 Uiso 1 1 calc R . .
C27 C 0.15870(19) 0.12910(13) 0.44799(5) 0.0138(3) Uani 1 1 d U . .
C28 C 0.0837(2) 0.16854(15) 0.47751(5) 0.0192(3) Uani 1 1 d U . .
C29 C 0.1662(2) 0.18622(15) 0.51255(5) 0.0203(3) Uani 1 1 d U . .
H29 H 0.1191 0.2139 0.5331 0.024 Uiso 1 1 calc R . .
C30 C 0.3152(2) 0.16392(15) 0.51765(5) 0.0202(3) Uani 1 1 d U . .
H30 H 0.3693 0.1751 0.5418 0.024 Uiso 1 1 calc R . .
C31 C 0.3865(2) 0.12508(15) 0.48764(5) 0.0178(3) Uani 1 1 d U . .
H31 H 0.4892 0.1104 0.4916 0.021 Uiso 1 1 calc R . .
C32 C 0.31045(19) 0.10717(13) 0.45195(5) 0.0148(3) Uani 1 1 d U . .
C33 C -0.0792(2) 0.1952(2) 0.47192(6) 0.0306(5) Uani 1 1 d U . .
H33 H -0.1218 0.1614 0.4477 0.037 Uiso 1 1 calc R . .
C34 C -0.1001(4) 0.3121(3) 0.46732(11) 0.0723(13) Uani 1 1 d U . .
H34A H -0.0556 0.3476 0.4903 0.108 Uiso 1 1 calc R . .
H34B H -0.2058 0.3282 0.4635 0.108 Uiso 1 1 calc R . .
H34C H -0.0524 0.3360 0.4452 0.108 Uiso 1 1 calc R . .
C35 C -0.1625(2) 0.15326(17) 0.50382(6) 0.0252(4) Uani 1 1 d U . .
H35A H -0.1222 0.1844 0.5280 0.038 Uiso 1 1 calc R . .
H35B H -0.1515 0.0772 0.5052 0.038 Uiso 1 1 calc R . .
H35C H -0.2673 0.1711 0.4988 0.038 Uiso 1 1 calc R . .
C36 C 0.3868(2) 0.06405(15) 0.41894(5) 0.0189(3) Uani 1 1 d U . .
H36 H 0.3434 0.1002 0.3953 0.023 Uiso 1 1 calc R . .
C37 C 0.5534(2) 0.08466(18) 0.42293(6) 0.0254(4) Uani 1 1 d U . .
H37A H 0.5717 0.1594 0.4272 0.038 Uiso 1 1 calc R . .
H37B H 0.5944 0.0629 0.3996 0.038 Uiso 1 1 calc R . .
H37C H 0.6007 0.0449 0.4445 0.038 Uiso 1 1 calc R . .
C38 C 0.3567(2) -0.05293(17) 0.41364(6) 0.0258(4) Uani 1 1 d U . .
H38A H 0.3963 -0.0905 0.4366 0.039 Uiso 1 1 calc R . .
H38B H 0.4046 -0.0784 0.3918 0.039 Uiso 1 1 calc R . .
H38C H 0.2501 -0.0648 0.4091 0.039 Uiso 1 1 calc R . .
Sb1 Sb 0.651258(15) 0.755725(10) 0.339328(3) 0.02046(4) Uani 1 1 d U . .
F1 F 0.66442(15) 0.61036(10) 0.34705(4) 0.0307(3) Uani 1 1 d U . .
F2 F 0.63245(19) 0.90033(11) 0.33194(4) 0.0416(4) Uani 1 1 d U . .
F3 F 0.84149(15) 0.75898(15) 0.32454(4) 0.0464(4) Uani 1 1 d U . .
F4 F 0.46106(16) 0.74965(11) 0.35475(4) 0.0385(3) Uani 1 1 d U . .
F5 F 0.57138(15) 0.73286(11) 0.28921(4) 0.0323(3) Uani 1 1 d U . .
F6 F 0.7291(2) 0.77728(12) 0.38980(4) 0.0458(4) Uani 1 1 d U . .

loop_
_atom_site_aniso_label
_atom_site_aniso_U_11
_atom_site_aniso_U_22
_atom_site_aniso_U_33
_atom_site_aniso_U_23
_atom_site_aniso_U_13
_atom_site_aniso_U_12
Cu1 0.01750(10) 0.01147(9) 0.01459(10) 0.00046(7) 0.00153(8) -0.00353(7)
S1 0.0360(3) 0.01471(19) 0.01394(19) 0.00192(15) -0.00179(18) -0.00801(18)
P1 0.0174(2) 0.01262(18) 0.01276(18) 0.00039(15) 0.00281(15) -0.00255(15)
N1 0.0196(7) 0.0136(6) 0.0139(6) 0.0004(5) 0.0009(5) -0.0034(5)
N2 0.0207(7) 0.0231(7) 0.0131(6) -0.0024(5) 0.0034(5) -0.0107(6)
N3 0.0144(7) 0.0122(6) 0.0159(6) 0.0015(5) -0.0014(5) -0.0019(5)
N4 0.0125(6) 0.0147(6) 0.0155(6) 0.0034(5) -0.0004(5) -0.0025(5)
C1 0.0171(8) 0.0134(7) 0.0126(6) -0.0001(5) 0.0013(6) -0.0014(6)
C2 0.0199(8) 0.0183(8) 0.0154(7) 0.0011(6) 0.0036(6) -0.0031(6)
C3 0.0253(9) 0.0219(9) 0.0142(7) 0.0002(6) 0.0051(7) -0.0002(7)
C4 0.0283(9) 0.0196(8) 0.0147(7) -0.0032(6) 0.0001(7) -0.0026(7)
C5 0.0246(9) 0.0164(8) 0.0166(7) -0.0012(6) -0.0011(6) -0.0047(6)
C6 0.0259(8) 0.0158(7) 0.0144(7) -0.0017(6) -0.0001(6) -0.0061(6)
C7 0.0235(8) 0.0311(10) 0.0212(9) -0.0001(8) -0.0038(7) -0.0044(7)
C8 0.0438(12) 0.0246(10) 0.0167(8) -0.0065(7) 0.0044(8) -0.0048(9)
C9 0.0186(9) 0.0179(11) 0.026(2) -0.0021(15) 0.0039(10) -0.0017(7)
C10 0.0226(11) 0.0212(10) 0.049(5) 0.0096(18) 0.001(2) 0.0026(8)
C11 0.0257(16) 0.0315(19) 0.046(2) 0.0023(16) 0.0167(15) 0.0016(14)
C9' 0.0186(9) 0.0179(11) 0.026(2) -0.0021(15) 0.0039(10) -0.0017(7)
C10' 0.0226(11) 0.0212(10) 0.049(5) 0.0096(18) 0.001(2) 0.0026(8)
C11' 0.0181(16) 0.028(2) 0.028(2) -0.0003(19) 0.0001(17) -0.0016(15)
C12 0.0139(7) 0.0125(7) 0.0134(6) 0.0006(5) 0.0006(5) 0.0001(5)
C13 0.0181(8) 0.0162(8) 0.0247(8) 0.0054(6) -0.0025(7) -0.0059(6)
C14 0.0164(8) 0.0191(8) 0.0232(8) 0.0078(6) -0.0011(6) -0.0059(6)
C15 0.0201(8) 0.0131(7) 0.0156(7) -0.0006(6) -0.0019(6) -0.0053(6)
C16 0.0229(8) 0.0143(8) 0.0207(8) 0.0023(6) -0.0053(6) -0.0039(6)
C17 0.0371(11) 0.0216(9) 0.0253(8) 0.0059(7) -0.0128(7) -0.0054(8)
C18 0.0572(14) 0.0233(10) 0.0158(8) 0.0025(7) -0.0093(8) -0.0135(9)
C19 0.0487(12) 0.0238(10) 0.0189(8) -0.0056(7) 0.0043(8) -0.0131(8)
C20 0.0286(9) 0.0157(8) 0.0204(8) -0.0050(6) 0.0034(6) -0.0075(6)
C21 0.0203(8) 0.0220(9) 0.0334(10) 0.0041(8) -0.0002(7) 0.0045(7)
C22 0.0442(14) 0.0239(10) 0.0694(19) -0.0089(11) 0.0197(13) 0.0039(9)
C23 0.0218(9) 0.0461(14) 0.0515(15) 0.0168(12) -0.0019(9) 0.0005(9)
C24 0.0251(9) 0.0260(9) 0.0325(10) -0.0115(8) 0.0073(7) -0.0029(7)
C25 0.0383(13) 0.0563(16) 0.0517(16) -0.0223(13) 0.0233(12) -0.0085(12)
C26 0.0321(12) 0.0246(9) 0.0624(17) -0.0056(10) 0.0027(11) 0.0057(8)
C27 0.0134(7) 0.0142(7) 0.0136(6) 0.0037(5) 0.0003(5) -0.0006(5)
C28 0.0176(7) 0.0240(9) 0.0164(7) 0.0045(6) 0.0030(6) 0.0042(6)
C29 0.0222(8) 0.0227(9) 0.0163(7) 0.0004(7) 0.0035(6) 0.0035(7)
C30 0.0213(8) 0.0213(9) 0.0175(8) -0.0002(7) -0.0007(6) -0.0006(7)
C31 0.0138(7) 0.0211(8) 0.0180(7) 0.0008(6) -0.0009(6) -0.0013(6)
C32 0.0132(7) 0.0127(7) 0.0183(7) 0.0019(6) 0.0013(5) -0.0007(6)
C33 0.0193(8) 0.0543(13) 0.0189(9) 0.0054(9) 0.0045(7) 0.0128(9)
C34 0.0476(17) 0.0722(18) 0.106(3) 0.069(2) 0.0502(18) 0.0422(15)
C35 0.0187(9) 0.0292(10) 0.0282(10) -0.0008(8) 0.0049(7) 0.0004(7)
C36 0.0145(7) 0.0249(8) 0.0174(7) 0.0007(7) 0.0027(6) 0.0025(6)
C37 0.0149(8) 0.0346(11) 0.0276(10) 0.0019(8) 0.0060(7) 0.0011(7)
C38 0.0222(9) 0.0250(9) 0.0296(10) -0.0089(8) -0.0005(8) 0.0042(7)
Sb1 0.02527(7) 0.02149(6) 0.01436(6) 0.00144(4) 0.00077(4) -0.01181(5)
F1 0.0331(7) 0.0221(5) 0.0370(7) 0.0020(5) 0.0030(5) -0.0013(5)
F2 0.0625(10) 0.0230(6) 0.0355(7) 0.0070(5) -0.0127(7) -0.0194(6)
F3 0.0210(6) 0.0820(12) 0.0353(7) 0.0236(8) -0.0013(5) -0.0172(6)
F4 0.0371(7) 0.0346(7) 0.0475(8) 0.0062(6) 0.0224(6) 0.0017(6)
F5 0.0319(7) 0.0425(8) 0.0204(5) -0.0051(5) -0.0064(5) -0.0075(6)
F6 0.0771(11) 0.0407(8) 0.0166(6) 0.0009(5) -0.0099(6) -0.0134(8)

loop_
_atom_type_symbol
_atom_type_description
_atom_type_scat_dispersion_real
_atom_type_scat_dispersion_imag
_atom_type_scat_source
C C 0.0033 0.0016 'International Tables Vol C Tables 4.2.6.8 and 6.1.1.4'
H H 0.0000 0.0000 'International Tables Vol C Tables 4.2.6.8 and 6.1.1.4'
N N 0.0061 0.0033 'International Tables Vol C Tables 4.2.6.8 and 6.1.1.4'
F F 0.0171 0.0103 'International Tables Vol C Tables 4.2.6.8 and 6.1.1.4'
P P 0.1023 0.0942 'International Tables Vol C Tables 4.2.6.8 and 6.1.1.4'
S S 0.1246 0.1234 'International Tables Vol C Tables 4.2.6.8 and 6.1.1.4'
Cu Cu 0.3201 1.2651 'International Tables Vol C Tables 4.2.6.8 and 6.1.1.4'
Sb Sb -0.5866 1.5461 'International Tables Vol C Tables 4.2.6.8 and 6.1.1.4'

loop_
_geom_angle_atom_site_label_1
_geom_angle_atom_site_label_2
_geom_angle_atom_site_label_3
_geom_angle
_geom_angle_site_symmetry_1
_geom_angle_site_symmetry_3
_geom_angle_publ_flag
C12 Cu1 N1 135.19(7) . . ?
C12 Cu1 S1 117.74(5) . . ?
N1 Cu1 S1 106.91(4) . . ?
P1 S1 Cu1 94.47(2) . . ?
N2 P1 C9' 115.9(2) . . ?
N2 P1 C6 100.92(8) . . ?
C9' P1 C6 102.8(2) . . ?
N2 P1 C9 101.26(13) . . ?
C6 P1 C9 113.67(14) . . ?
N2 P1 S1 114.22(6) . . ?
C9' P1 S1 110.0(2) . . ?
C6 P1 S1 112.05(6) . . ?
C9 P1 S1 113.62(13) . . ?
C1 N1 C5 116.71(15) . . ?
C1 N1 Cu1 126.60(12) . . ?
C5 N1 Cu1 113.04(12) . . ?
C1 N2 P1 129.76(13) . . ?
C1 N2 H2N 115.1 . . ?
P1 N2 H2N 115.1 . . ?
C12 N3 C13 112.26(15) . . ?
C12 N3 C15 125.99(14) . . ?
C13 N3 C15 121.72(15) . . ?
C12 N4 C14 111.98(15) . . ?
C12 N4 C27 125.92(14) . . ?
C14 N4 C27 122.09(14) . . ?
N1 C1 N2 119.18(15) . . ?
N1 C1 C2 122.83(16) . . ?
N2 C1 C2 117.99(16) . . ?
C3 C2 C1 118.76(17) . . ?
C3 C2 H2 120.6 . . ?
C1 C2 H2 120.6 . . ?
C2 C3 C4 119.29(17) . . ?
C2 C3 H3 120.4 . . ?
C4 C3 H3 120.4 . . ?
C5 C4 C3 118.39(17) . . ?
C5 C4 H4 120.8 . . ?
C3 C4 H4 120.8 . . ?
N1 C5 C4 123.87(18) . . ?
N1 C5 H5 118.1 . . ?
C4 C5 H5 118.1 . . ?
C7 C6 C8 111.03(17) . . ?
C7 C6 P1 110.89(13) . . ?
C8 C6 P1 109.62(14) . . ?
C7 C6 H6 108.4 . . ?
C8 C6 H6 108.4 . . ?
P1 C6 H6 108.4 . . ?
C6 C7 H7A 109.5 . . ?
C6 C7 H7B 109.5 . . ?
H7A C7 H7B 109.5 . . ?
C6 C7 H7C 109.5 . . ?
H7A C7 H7C 109.5 . . ?
H7B C7 H7C 109.5 . . ?
C6 C8 H8A 109.5 . . ?
C6 C8 H8B 109.5 . . ?
H8A C8 H8B 109.5 . . ?
C6 C8 H8C 109.5 . . ?
H8A C8 H8C 109.5 . . ?
H8B C8 H8C 109.5 . . ?
C11 C9 C10 110.6(4) . . ?
C11 C9 P1 114.3(3) . . ?
C10 C9 P1 111.4(4) . . ?
C11 C9 H9 106.7 . . ?
C10 C9 H9 106.7 . . ?
P1 C9 H9 106.7 . . ?
C9 C10 H10A 109.5 . . ?
C9 C10 H10B 109.5 . . ?
H10A C10 H10B 109.5 . . ?
C9 C10 H10C 109.5 . . ?
H10A C10 H10C 109.5 . . ?
H10B C10 H10C 109.5 . . ?
C9 C11 H11A 109.5 . . ?
C9 C11 H11B 109.5 . . ?
H11A C11 H11B 109.5 . . ?
C9 C11 H11C 109.5 . . ?
H11A C11 H11C 109.5 . . ?
H11B C11 H11C 109.5 . . ?
C10' C9' C11' 110.1(7) . . ?
C10' C9' P1 112.5(6) . . ?
C11' C9' P1 111.1(4) . . ?
C10' C9' H9' 107.7 . . ?
C11' C9' H9' 107.7 . . ?
P1 C9' H9' 107.7 . . ?
C9' C10' H10D 109.5 . . ?
C9' C10' H10E 109.5 . . ?
H10D C10' H10E 109.5 . . ?
C9' C10' H10F 109.5 . . ?
H10D C10' H10F 109.5 . . ?
H10E C10' H10F 109.5 . . ?
C9' C11' H11D 109.5 . . ?
C9' C11' H11E 109.5 . . ?
H11D C11' H11E 109.5 . . ?
C9' C11' H11F 109.5 . . ?
H11D C11' H11F 109.5 . . ?
H11E C11' H11F 109.5 . . ?
N3 C12 N4 102.84(14) . . ?
N3 C12 Cu1 131.18(12) . . ?
N4 C12 Cu1 125.86(13) . . ?
C14 C13 N3 106.45(16) . . ?
C14 C13 H13 126.8 . . ?
N3 C13 H13 126.8 . . ?
C13 C14 N4 106.45(15) . . ?
C13 C14 H14 126.8 . . ?
N4 C14 H14 126.8 . . ?
C16 C15 C20 123.69(17) . . ?
C16 C15 N3 117.91(16) . . ?
C20 C15 N3 118.39(17) . . ?
C17 C16 C15 117.00(19) . . ?
C17 C16 C21 120.63(19) . . ?
C15 C16 C21 122.30(17) . . ?
C18 C17 C16 120.7(2) . . ?
C18 C17 H17 119.6 . . ?
C16 C17 H17 119.6 . . ?
C17 C18 C19 121.2(2) . . ?
C17 C18 H18 119.4 . . ?
C19 C18 H18 119.4 . . ?
C18 C19 C20 121.1(2) . . ?
C18 C19 H19 119.5 . . ?
C20 C19 H19 119.5 . . ?
C19 C20 C15 116.3(2) . . ?
C19 C20 C24 121.89(19) . . ?
C15 C20 C24 121.75(18) . . ?
C16 C21 C22 109.82(18) . . ?
C16 C21 C23 112.7(2) . . ?
C22 C21 C23 110.7(2) . . ?
C16 C21 H21 107.8 . . ?
C22 C21 H21 107.8 . . ?
C23 C21 H21 107.8 . . ?
C21 C22 H22A 109.5 . . ?
C21 C22 H22B 109.5 . . ?
H22A C22 H22B 109.5 . . ?
C21 C22 H22C 109.5 . . ?
H22A C22 H22C 109.5 . . ?
H22B C22 H22C 109.5 . . ?
C21 C23 H23A 109.5 . . ?
C21 C23 H23B 109.5 . . ?
H23A C23 H23B 109.5 . . ?
C21 C23 H23C 109.5 . . ?
H23A C23 H23C 109.5 . . ?
H23B C23 H23C 109.5 . . ?
C20 C24 C26 111.72(18) . . ?
C20 C24 C25 112.9(2) . . ?
C26 C24 C25 108.9(2) . . ?
C20 C24 H24 107.7 . . ?
C26 C24 H24 107.7 . . ?
C25 C24 H24 107.7 . . ?
C24 C25 H25A 109.5 . . ?
C24 C25 H25B 109.5 . . ?
H25A C25 H25B 109.5 . . ?
C24 C25 H25C 109.5 . . ?
H25A C25 H25C 109.5 . . ?
H25B C25 H25C 109.5 . . ?
C24 C26 H26A 109.5 . . ?
C24 C26 H26B 109.5 . . ?
H26A C26 H26B 109.5 . . ?
C24 C26 H26C 109.5 . . ?
H26A C26 H26C 109.5 . . ?
H26B C26 H26C 109.5 . . ?
C28 C27 C32 123.33(16) . . ?
C28 C27 N4 117.79(15) . . ?
C32 C27 N4 118.81(15) . . ?
C27 C28 C29 117.35(17) . . ?
C27 C28 C33 122.06(17) . . ?
C29 C28 C33 120.55(17) . . ?
C30 C29 C28 120.89(17) . . ?
C30 C29 H29 119.6 . . ?
C28 C29 H29 119.6 . . ?
C29 C30 C31 120.26(18) . . ?
C29 C30 H30 119.9 . . ?
C31 C30 H30 119.9 . . ?
C30 C31 C32 121.43(17) . . ?
C30 C31 H31 119.3 . . ?
C32 C31 H31 119.3 . . ?
C31 C32 C27 116.73(16) . . ?
C31 C32 C36 121.97(16) . . ?
C27 C32 C36 121.29(16) . . ?
C34 C33 C28 110.3(2) . . ?
C34 C33 C35 111.22(19) . . ?
C28 C33 C35 112.35(17) . . ?
C34 C33 H33 107.6 . . ?
C28 C33 H33 107.6 . . ?
C35 C33 H33 107.6 . . ?
C33 C34 H34A 109.5 . . ?
C33 C34 H34B 109.5 . . ?
H34A C34 H34B 109.5 . . ?
C33 C34 H34C 109.5 . . ?
H34A C34 H34C 109.5 . . ?
H34B C34 H34C 109.5 . . ?
C33 C35 H35A 109.5 . . ?
C33 C35 H35B 109.5 . . ?
H35A C35 H35B 109.5 . . ?
C33 C35 H35C 109.5 . . ?
H35A C35 H35C 109.5 . . ?
H35B C35 H35C 109.5 . . ?
C32 C36 C38 111.01(15) . . ?
C32 C36 C37 113.19(16) . . ?
C38 C36 C37 110.06(16) . . ?
C32 C36 H36 107.4 . . ?
C38 C36 H36 107.4 . . ?
C37 C36 H36 107.4 . . ?
C36 C37 H37A 109.5 . . ?
C36 C37 H37B 109.5 . . ?
H37A C37 H37B 109.5 . . ?
C36 C37 H37C 109.5 . . ?
H37A C37 H37C 109.5 . . ?
H37B C37 H37C 109.5 . . ?
C36 C38 H38A 109.5 . . ?
C36 C38 H38B 109.5 . . ?
H38A C38 H38B 109.5 . . ?
C36 C38 H38C 109.5 . . ?
H38A C38 H38C 109.5 . . ?
H38B C38 H38C 109.5 . . ?
F3 Sb1 F5 91.15(6) . . ?
F3 Sb1 F6 89.56(8) . . ?
F5 Sb1 F6 179.12(7) . . ?
F3 Sb1 F4 178.72(7) . . ?
F5 Sb1 F4 89.31(7) . . ?
F6 Sb1 F4 89.97(8) . . ?
F3 Sb1 F2 90.75(8) . . ?
F5 Sb1 F2 90.10(6) . . ?
F6 Sb1 F2 90.42(7) . . ?
F4 Sb1 F2 90.44(7) . . ?
F3 Sb1 F1 90.89(7) . . ?
F5 Sb1 F1 89.72(6) . . ?
F6 Sb1 F1 89.74(6) . . ?
F4 Sb1 F1 87.92(6) . . ?
F2 Sb1 F1 178.35(7) . . ?

loop_
_geom_bond_atom_site_label_1
_geom_bond_atom_site_label_2
_geom_bond_distance
_geom_bond_site_symmetry_2
_geom_bond_publ_flag
Cu1 C12 1.9347(17) . ?
Cu1 N1 2.0436(15) . ?
Cu1 S1 2.3057(5) . ?
S1 P1 1.9746(6) . ?
P1 N2 1.6717(15) . ?
P1 C9' 1.815(6) . ?
P1 C6 1.8253(19) . ?
P1 C9 1.858(4) . ?
N1 C1 1.342(2) . ?
N1 C5 1.358(2) . ?
N2 C1 1.388(2) . ?
N2 H2N 0.8800 . ?
N3 C12 1.363(2) . ?
N3 C13 1.386(2) . ?
N3 C15 1.441(2) . ?
N4 C12 1.366(2) . ?
N4 C14 1.390(2) . ?
N4 C27 1.443(2) . ?
C1 C2 1.404(2) . ?
C2 C3 1.374(3) . ?
C2 H2 0.9500 . ?
C3 C4 1.390(3) . ?
C3 H3 0.9500 . ?
C4 C5 1.373(3) . ?
C4 H4 0.9500 . ?
C5 H5 0.9500 . ?
C6 C7 1.531(3) . ?
C6 C8 1.534(3) . ?
C6 H6 1.0000 . ?
C7 H7A 0.9800 . ?
C7 H7B 0.9800 . ?
C7 H7C 0.9800 . ?
C8 H8A 0.9800 . ?
C8 H8B 0.9800 . ?
C8 H8C 0.9800 . ?
C9 C11 1.523(5) . ?
C9 C10 1.539(6) . ?
C9 H9 1.0000 . ?
C10 H10A 0.9800 . ?
C10 H10B 0.9800 . ?
C10 H10C 0.9800 . ?
C11 H11A 0.9800 . ?
C11 H11B 0.9800 . ?
C11 H11C 0.9800 . ?
C9' C10' 1.529(9) . ?
C9' C11' 1.533(7) . ?
C9' H9' 1.0000 . ?
C10' H10D 0.9800 . ?
C10' H10E 0.9800 . ?
C10' H10F 0.9800 . ?
C11' H11D 0.9800 . ?
C11' H11E 0.9800 . ?
C11' H11F 0.9800 . ?
C13 C14 1.347(3) . ?
C13 H13 0.9500 . ?
C14 H14 0.9500 . ?
C15 C16 1.400(3) . ?
C15 C20 1.408(3) . ?
C16 C17 1.399(3) . ?
C16 C21 1.514(3) . ?
C17 C18 1.378(4) . ?
C17 H17 0.9500 . ?
C18 C19 1.380(4) . ?
C18 H18 0.9500 . ?
C19 C20 1.401(3) . ?
C19 H19 0.9500 . ?
C20 C24 1.520(3) . ?
C21 C22 1.532(3) . ?
C21 C23 1.532(3) . ?
C21 H21 1.0000 . ?
C22 H22A 0.9800 . ?
C22 H22B 0.9800 . ?
C22 H22C 0.9800 . ?
C23 H23A 0.9800 . ?
C23 H23B 0.9800 . ?
C23 H23C 0.9800 . ?
C24 C26 1.531(3) . ?
C24 C25 1.533(3) . ?
C24 H24 1.0000 . ?
C25 H25A 0.9800 . ?
C25 H25B 0.9800 . ?
C25 H25C 0.9800 . ?
C26 H26A 0.9800 . ?
C26 H26B 0.9800 . ?
C26 H26C 0.9800 . ?
C27 C28 1.399(2) . ?
C27 C32 1.403(2) . ?
C28 C29 1.399(3) . ?
C28 C33 1.516(3) . ?
C29 C30 1.380(3) . ?
C29 H29 0.9500 . ?
C30 C31 1.391(3) . ?
C30 H30 0.9500 . ?
C31 C32 1.394(2) . ?
C31 H31 0.9500 . ?
C32 C36 1.522(2) . ?
C33 C34 1.515(4) . ?
C33 C35 1.520(3) . ?
C33 H33 1.0000 . ?
C34 H34A 0.9800 . ?
C34 H34B 0.9800 . ?
C34 H34C 0.9800 . ?
C35 H35A 0.9800 . ?
C35 H35B 0.9800 . ?
C35 H35C 0.9800 . ?
C36 C38 1.531(3) . ?
C36 C37 1.532(3) . ?
C36 H36 1.0000 . ?
C37 H37A 0.9800 . ?
C37 H37B 0.9800 . ?
C37 H37C 0.9800 . ?
C38 H38A 0.9800 . ?
C38 H38B 0.9800 . ?
C38 H38C 0.9800 . ?
Sb1 F3 1.8609(14) . ?
Sb1 F5 1.8672(12) . ?
Sb1 F6 1.8704(13) . ?
Sb1 F4 1.8704(14) . ?
Sb1 F2 1.8752(14) . ?
Sb1 F1 1.8832(13) . ?

loop_
_geom_hbond_atom_site_label_D
_geom_hbond_atom_site_label_H
_geom_hbond_atom_site_label_A
_geom_hbond_distance_DH
_geom_hbond_distance_HA
_geom_hbond_distance_DA
_geom_hbond_angle_DHA
_geom_hbond_site_symmetry_A
N2 H2N F1 0.88 2.15 3.023(2) 169.6 .

loop_
_geom_torsion_atom_site_label_1
_geom_torsion_atom_site_label_2
_geom_torsion_atom_site_label_3
_geom_torsion_atom_site_label_4
_geom_torsion
_geom_torsion_site_symmetry_1
_geom_torsion_site_symmetry_2
_geom_torsion_site_symmetry_3
_geom_torsion_site_symmetry_4
_geom_torsion_publ_flag
C12 Cu1 S1 P1 -164.43(6) . . . . ?
N1 Cu1 S1 P1 19.48(5) . . . . ?
Cu1 S1 P1 N2 -49.53(7) . . . . ?
Cu1 S1 P1 C9' 82.8(2) . . . . ?
Cu1 S1 P1 C6 -163.50(7) . . . . ?
Cu1 S1 P1 C9 65.97(13) . . . . ?
C12 Cu1 N1 C1 -156.46(14) . . . . ?
S1 Cu1 N1 C1 18.63(16) . . . . ?
C12 Cu1 N1 C5 1.12(18) . . . . ?
S1 Cu1 N1 C5 176.22(12) . . . . ?
C9' P1 N2 C1 -68.4(3) . . . . ?
C6 P1 N2 C1 -178.53(17) . . . . ?
C9 P1 N2 C1 -61.5(2) . . . . ?
S1 P1 N2 C1 61.07(19) . . . . ?
C5 N1 C1 N2 175.18(17) . . . . ?
Cu1 N1 C1 N2 -28.0(2) . . . . ?
C5 N1 C1 C2 -4.4(3) . . . . ?
Cu1 N1 C1 C2 152.50(14) . . . . ?
P1 N2 C1 N1 -13.0(3) . . . . ?
P1 N2 C1 C2 166.61(15) . . . . ?
N1 C1 C2 C3 2.0(3) . . . . ?
N2 C1 C2 C3 -177.50(17) . . . . ?
C1 C2 C3 C4 1.1(3) . . . . ?
C2 C3 C4 C5 -1.7(3) . . . . ?
C1 N1 C5 C4 3.8(3) . . . . ?
Cu1 N1 C5 C4 -156.17(16) . . . . ?
C3 C4 C5 N1 -0.8(3) . . . . ?
N2 P1 C6 C7 -64.11(15) . . . . ?
C9' P1 C6 C7 175.9(2) . . . . ?
C9 P1 C6 C7 -171.67(17) . . . . ?
S1 P1 C6 C7 57.83(14) . . . . ?
N2 P1 C6 C8 172.94(14) . . . . ?
C9' P1 C6 C8 53.0(3) . . . . ?
C9 P1 C6 C8 65.38(19) . . . . ?
S1 P1 C6 C8 -65.13(15) . . . . ?
N2 P1 C9 C11 165.9(3) . . . . ?
C6 P1 C9 C11 -86.8(3) . . . . ?
S1 P1 C9 C11 42.9(3) . . . . ?
N2 P1 C9 C10 -67.9(4) . . . . ?
C9' P1 C9 C10 88.8(11) . . . . ?
C6 P1 C9 C10 39.5(4) . . . . ?
S1 P1 C9 C10 169.2(3) . . . . ?
N2 P1 C9' C10' -53.5(7) . . . . ?
C6 P1 C9' C10' 55.5(7) . . . . ?
S1 P1 C9' C10' 175.0(6) . . . . ?
N2 P1 C9' C11' 70.3(4) . . . . ?
C6 P1 C9' C11' 179.4(4) . . . . ?
S1 P1 C9' C11' -61.2(4) . . . . ?
C13 N3 C12 N4 1.41(19) . . . . ?
C15 N3 C12 N4 179.59(16) . . . . ?
C13 N3 C12 Cu1 -174.54(14) . . . . ?
C15 N3 C12 Cu1 3.6(3) . . . . ?
C14 N4 C12 N3 -1.04(19) . . . . ?
C27 N4 C12 N3 178.20(15) . . . . ?
C14 N4 C12 Cu1 175.20(13) . . . . ?
C27 N4 C12 Cu1 -5.6(2) . . . . ?
N1 Cu1 C12 N3 -13.9(2) . . . . ?
S1 Cu1 C12 N3 171.42(14) . . . . ?
N1 Cu1 C12 N4 170.98(12) . . . . ?
S1 Cu1 C12 N4 -3.71(17) . . . . ?
C12 N3 C13 C14 -1.3(2) . . . . ?
C15 N3 C13 C14 -179.55(16) . . . . ?
N3 C13 C14 N4 0.6(2) . . . . ?
C12 N4 C14 C13 0.3(2) . . . . ?
C27 N4 C14 C13 -178.96(16) . . . . ?
C12 N3 C15 C16 -94.2(2) . . . . ?
C13 N3 C15 C16 83.8(2) . . . . ?
C12 N3 C15 C20 86.8(2) . . . . ?
C13 N3 C15 C20 -95.2(2) . . . . ?
C20 C15 C16 C17 0.9(3) . . . . ?
N3 C15 C16 C17 -178.09(16) . . . . ?
C20 C15 C16 C21 -176.20(17) . . . . ?
N3 C15 C16 C21 4.8(3) . . . . ?
C15 C16 C17 C18 0.0(3) . . . . ?
C21 C16 C17 C18 177.19(19) . . . . ?
C16 C17 C18 C19 -1.0(3) . . . . ?
C17 C18 C19 C20 1.1(3) . . . . ?
C18 C19 C20 C15 -0.2(3) . . . . ?
C18 C19 C20 C24 -178.45(19) . . . . ?
C16 C15 C20 C19 -0.8(3) . . . . ?
N3 C15 C20 C19 178.18(16) . . . . ?
C16 C15 C20 C24 177.42(17) . . . . ?
N3 C15 C20 C24 -3.6(3) . . . . ?
C17 C16 C21 C22 -71.7(3) . . . . ?
C15 C16 C21 C22 105.4(2) . . . . ?
C17 C16 C21 C23 52.3(3) . . . . ?
C15 C16 C21 C23 -130.7(2) . . . . ?
C19 C20 C24 C26 -100.2(2) . . . . ?
C15 C20 C24 C26 81.7(2) . . . . ?
C19 C20 C24 C25 23.0(3) . . . . ?
C15 C20 C24 C25 -155.14(19) . . . . ?
C12 N4 C27 C28 107.3(2) . . . . ?
C14 N4 C27 C28 -73.5(2) . . . . ?
C12 N4 C27 C32 -75.7(2) . . . . ?
C14 N4 C27 C32 103.5(2) . . . . ?
C32 C27 C28 C29 -0.1(3) . . . . ?
N4 C27 C28 C29 176.74(16) . . . . ?
C32 C27 C28 C33 177.71(19) . . . . ?
N4 C27 C28 C33 -5.4(3) . . . . ?
C27 C28 C29 C30 -0.9(3) . . . . ?
C33 C28 C29 C30 -178.81(19) . . . . ?
C28 C29 C30 C31 1.2(3) . . . . ?
C29 C30 C31 C32 -0.3(3) . . . . ?
C30 C31 C32 C27 -0.7(3) . . . . ?
C30 C31 C32 C36 -179.61(17) . . . . ?
C28 C27 C32 C31 0.9(3) . . . . ?
N4 C27 C32 C31 -175.91(15) . . . . ?
C28 C27 C32 C36 179.86(17) . . . . ?
N4 C27 C32 C36 3.0(2) . . . . ?
C27 C28 C33 C34 -101.5(3) . . . . ?
C29 C28 C33 C34 76.3(3) . . . . ?
C27 C28 C33 C35 133.9(2) . . . . ?
C29 C28 C33 C35 -48.4(3) . . . . ?
C31 C32 C36 C38 100.8(2) . . . . ?
C27 C32 C36 C38 -78.1(2) . . . . ?
C31 C32 C36 C37 -23.6(2) . . . . ?
C27 C32 C36 C37 157.57(17) . . . . ?
